data_2242753
loop_
_publ_author_name
'Saber, Asmaa'
'Sebbar, Nada Kheira'
'H\"okelek, Tuncer'
'El hafi, Mohamed'
'Mague, Joel T.'
'Essassi, El Mokhtar'

_publ_section_title
;
 Crystal structure and Hirshfeld surface analysis of
 1-benzyl-3-(prop-2-yn-1-yl)-2,3-dihydro-1<i>H</i>-1,3-benzodiazol-2-one
;
_journal_coeditor_code XU5952
_journal_issue 12
_journal_name_full 'Acta Crystallographica Section E'
_journal_page_first 1842
_journal_page_last 1846
_journal_paper_doi 10.1107/S2056989018016298
_journal_volume 74
_journal_year 2018
_chemical_formula_iupac 'C17 H14 N2 O'
_chemical_formula_moiety 'C17 H14 N2 O'
_chemical_formula_sum 'C17 H14 N2 O'
_chemical_formula_weight 262.30
_chemical_name_systematic
;
1-Benzyl-3-(prop-2-yn-1-yl)-2,3-dihydro-1<i>H</i>-1,3-benzodiazol-2-one
;
_space_group_crystal_system monoclinic
_space_group_IT_number 14
_space_group_name_Hall '-P 2ybc'
_space_group_name_H-M_alt 'P 1 21/c 1'
_symmetry_space_group_name_Hall '-P 2ybc'
_symmetry_space_group_name_H-M 'P 1 21/c 1'
_atom_sites_solution_hydrogens difmap
_atom_sites_solution_primary direct
_atom_sites_solution_secondary difmap
_audit_creation_method SHELXL-2018/1
_cell_angle_alpha 90
_cell_angle_beta 94.5590(10)
_cell_angle_gamma 90
_cell_formula_units_Z 4
_cell_length_a 8.3567(2)
_cell_length_b 9.2040(2)
_cell_length_c 17.7868(4)
_cell_measurement_reflns_used 9908
_cell_measurement_temperature 298(2)
_cell_measurement_theta_max 74.922
_cell_measurement_theta_min 2.492
_cell_volume 1363.74(5)
_computing_cell_refinement
;
<i>SAINT</i> (Bruker, 2016)
;
_computing_data_collection
;
<i>APEX3</i> (Bruker, 2016)
;
_computing_data_reduction
;
<i>SAINT</i> (Bruker, 2016)
;
_computing_molecular_graphics
;
<i>Mercury</i> (Macrae, <i>et al.</i>, 2008)
;
_computing_publication_material
;
<i>SHELXTL</i> (Sheldrick, 2008)
;
_computing_structure_refinement
;
<i>SHELXL2018/1</i> (Sheldrick, 2015<i>b</i>)
;
_computing_structure_solution
;
<i>SHELXT</i> (Sheldrick, 2015<i>a</i>)
;
_diffrn_ambient_temperature 298(2)
_diffrn_measured_fraction_theta_full 0.995
_diffrn_measured_fraction_theta_max 0.995
_diffrn_measurement_device_type 'Bruker D8 VENTURE PHOTON 100 CMOS'
_diffrn_measurement_method '\w scans'
_diffrn_radiation_type CuK\a
_diffrn_radiation_wavelength 1.54178
_diffrn_reflns_av_R_equivalents 0.0315
_diffrn_reflns_av_unetI/netI 0.0237
_diffrn_reflns_limit_h_max 10
_diffrn_reflns_limit_h_min -10
_diffrn_reflns_limit_k_max 11
_diffrn_reflns_limit_k_min -11
_diffrn_reflns_limit_l_max 21
_diffrn_reflns_limit_l_min -22
_diffrn_reflns_number 13551
_diffrn_reflns_theta_full 74.400
_diffrn_reflns_theta_max 74.414
_diffrn_reflns_theta_min 4.989
_diffrn_source 'INCOATEC I\mS micro-focus source'
_exptl_absorpt_coefficient_mu 0.642
_exptl_absorpt_correction_T_max 0.89
_exptl_absorpt_correction_T_min 0.86
_exptl_absorpt_correction_type multi-scan
_exptl_absorpt_process_details
;
(<i>SADABS</i>; Krause <i>et al.</i>, 2015)
;
_exptl_crystal_colour colourless
_exptl_crystal_density_diffrn 1.278
_exptl_crystal_density_method 'not measured'
_exptl_crystal_description block
_exptl_crystal_F_000 552
_exptl_crystal_size_max 0.234
_exptl_crystal_size_mid 0.196
_exptl_crystal_size_min 0.193
_refine_diff_density_max 0.146
_refine_diff_density_min -0.119
_refine_ls_extinction_coef 0.0123(10)
_refine_ls_extinction_expression Fc^*^=kFc[1+0.001xFc^2^\l^3^/sin(2\q)]^-1/4^
_refine_ls_extinction_method
;
<i>SHELXL-2018/1</i> (Sheldrick, 2015<i>b</i>)
;
_refine_ls_goodness_of_fit_ref 1.049
_refine_ls_hydrogen_treatment refall
_refine_ls_matrix_type full
_refine_ls_number_parameters 238
_refine_ls_number_reflns 2778
_refine_ls_number_restraints 0
_refine_ls_restrained_S_all 1.049
_refine_ls_R_factor_all 0.0426
_refine_ls_R_factor_gt 0.0380
_refine_ls_shift/su_max 0.000
_refine_ls_shift/su_mean 0.000
_refine_ls_structure_factor_coef Fsqd
_refine_ls_weighting_details 'w=1/[\s^2^(Fo^2^)+(0.0559P)^2^+0.1595P] where P=(Fo^2^+2Fc^2^)/3'
_refine_ls_weighting_scheme calc
_refine_ls_wR_factor_gt 0.1037
_refine_ls_wR_factor_ref 0.1083
_reflns_number_gt 2433
_reflns_number_total 2778
_reflns_threshold_expression 'I > 2\s(I)'
_cod_data_source_file xu5952sup1.cif
_cod_data_source_block I
_cod_database_code 2242753
_shelx_space_group_comment
;
The symmetry employed for this shelxl refinement is uniquely defined
by the following loop, which should always be used as a source of
symmetry information in preference to the above space-group names.
They are only intended as comments.
;
_shelx_estimated_absorpt_t_min 0.864
_shelx_estimated_absorpt_t_max 0.886

loop_
_symmetry_equiv_pos_as_xyz
'x, y, z'
'-x, y+1/2, -z+1/2'
'-x, -y, -z'
'x, -y-1/2, z-1/2'

loop_
_atom_site_type_symbol
_atom_site_label
_atom_site_fract_x
_atom_site_fract_y
_atom_site_fract_z
_atom_site_U_iso_or_equiv
_atom_site_adp_type
_atom_site_calc_flag
_atom_site_occupancy
O O1 0.22681(15) 0.83445(11) 0.40629(6) 0.0792(3) Uani d 1
N N1 0.34376(12) 0.66295(10) 0.33147(5) 0.0533(3) Uani d 1
N N2 0.17477(12) 0.82074(10) 0.27629(6) 0.0543(3) Uani d 1
C C1 0.22401(13) 0.73060(12) 0.22001(6) 0.0491(3) Uani d 1
C C2 0.18494(17) 0.72757(15) 0.14354(7) 0.0629(3) Uani d 1
H H2 0.1121(19) 0.7990(18) 0.1214(9) 0.075(4) Uiso d 1
C C3 0.2547(2) 0.62075(18) 0.10228(8) 0.0734(4) Uani d 1
H H3 0.234(2) 0.617(2) 0.0472(10) 0.090(5) Uiso d 1
C C4 0.3609(2) 0.52123(16) 0.13680(8) 0.0703(4) Uani d 1
H H4 0.414(2) 0.4500(18) 0.1060(9) 0.077(4) Uiso d 1
C C5 0.40140(16) 0.52408(14) 0.21399(8) 0.0590(3) Uani d 1
H H5 0.476(2) 0.4532(18) 0.2392(9) 0.077(4) Uiso d 1
C C6 0.33092(13) 0.63007(12) 0.25513(6) 0.0478(3) Uani d 1
C C7 0.24590(16) 0.77932(13) 0.34550(7) 0.0555(3) Uani d 1
C C8 0.06278(18) 0.94116(15) 0.26623(10) 0.0675(4) Uani d 1
H H8A -0.034(2) 0.908(2) 0.2331(11) 0.095(6) Uiso d 1
H H8B 0.030(2) 0.965(2) 0.3179(11) 0.089(5) Uiso d 1
C C9 0.13423(17) 1.06640(14) 0.23111(8) 0.0633(3) Uani d 1
C C10 0.1922(2) 1.16568(17) 0.20289(11) 0.0854(5) Uani d 1
H H10 0.236(3) 1.249(3) 0.1798(13) 0.132(8) Uiso d 1
C C11 0.43747(17) 0.58361(15) 0.39115(8) 0.0600(3) Uani d 1
H H11A 0.539(2) 0.5429(18) 0.3684(9) 0.080(5) Uiso d 1
H H11B 0.4649(19) 0.6538(18) 0.4327(10) 0.080(5) Uiso d 1
C C12 0.34639(14) 0.45907(12) 0.42256(6) 0.0512(3) Uani d 1
C C13 0.23968(18) 0.48403(17) 0.47628(8) 0.0675(4) Uani d 1
H H13 0.223(2) 0.587(2) 0.4938(9) 0.087(5) Uiso d 1
C C14 0.1570(2) 0.3702(2) 0.50568(10) 0.0819(5) Uani d 1
H H14 0.086(2) 0.387(2) 0.5429(12) 0.107(6) Uiso d 1
C C15 0.1808(2) 0.2308(2) 0.48218(11) 0.0830(5) Uani d 1
H H15 0.123(2) 0.154(2) 0.5025(10) 0.095(6) Uiso d 1
C C16 0.2874(3) 0.20500(18) 0.42939(11) 0.0870(5) Uani d 1
H H16 0.306(2) 0.104(2) 0.4124(11) 0.106(6) Uiso d 1
C C17 0.3696(2) 0.31841(15) 0.39958(9) 0.0701(4) Uani d 1
H H17 0.446(2) 0.299(2) 0.3599(12) 0.103(6) Uiso d 1

loop_
_atom_site_aniso_label
_atom_site_aniso_U_11
_atom_site_aniso_U_22
_atom_site_aniso_U_33
_atom_site_aniso_U_12
_atom_site_aniso_U_13
_atom_site_aniso_U_23
O1 0.1247(9) 0.0571(6) 0.0569(5) 0.0079(5) 0.0134(5) -0.0057(4)
N1 0.0663(6) 0.0445(5) 0.0475(5) 0.0034(4) -0.0042(4) 0.0037(4)
N2 0.0612(6) 0.0435(5) 0.0583(6) 0.0059(4) 0.0049(4) 0.0066(4)
C1 0.0519(6) 0.0436(6) 0.0512(6) -0.0061(4) 0.0006(4) 0.0055(4)
C2 0.0717(8) 0.0593(7) 0.0557(7) -0.0085(6) -0.0081(6) 0.0106(6)
C3 0.1009(11) 0.0707(9) 0.0478(7) -0.0184(8) 0.0008(7) 0.0001(6)
C4 0.0940(10) 0.0571(8) 0.0619(8) -0.0090(7) 0.0197(7) -0.0083(6)
C5 0.0661(7) 0.0469(6) 0.0645(7) 0.0002(5) 0.0090(6) 0.0013(5)
C6 0.0524(6) 0.0413(5) 0.0493(6) -0.0050(4) 0.0014(4) 0.0035(4)
C7 0.0727(8) 0.0420(6) 0.0520(6) -0.0020(5) 0.0054(5) 0.0027(5)
C8 0.0649(8) 0.0524(7) 0.0868(10) 0.0123(6) 0.0158(7) 0.0174(7)
C9 0.0715(8) 0.0472(6) 0.0723(8) 0.0125(6) 0.0130(6) 0.0067(6)
C10 0.1019(12) 0.0519(8) 0.1070(13) 0.0087(8) 0.0373(10) 0.0107(8)
C11 0.0641(7) 0.0574(7) 0.0560(7) -0.0024(6) -0.0113(6) 0.0091(6)
C12 0.0549(6) 0.0490(6) 0.0478(6) 0.0059(5) -0.0082(5) 0.0057(5)
C13 0.0748(8) 0.0627(8) 0.0652(8) 0.0149(7) 0.0066(6) 0.0057(6)
C14 0.0666(8) 0.0971(12) 0.0833(10) 0.0159(8) 0.0131(8) 0.0295(9)
C15 0.0703(9) 0.0791(11) 0.0967(12) -0.0107(8) -0.0120(8) 0.0368(9)
C16 0.1131(14) 0.0506(8) 0.0956(12) -0.0019(8) -0.0018(10) 0.0065(8)
C17 0.0896(10) 0.0526(7) 0.0687(8) 0.0097(7) 0.0099(7) 0.0036(6)

loop_
_atom_type_symbol
_atom_type_description
_atom_type_scat_dispersion_real
_atom_type_scat_dispersion_imag
_atom_type_scat_source
C C 0.0181 0.0091 'International Tables Vol C Tables 4.2.6.8 and 6.1.1.4'
H H 0.0000 0.0000 'International Tables Vol C Tables 4.2.6.8 and 6.1.1.4'
N N 0.0311 0.0180 'International Tables Vol C Tables 4.2.6.8 and 6.1.1.4'
O O 0.0492 0.0322 'International Tables Vol C Tables 4.2.6.8 and 6.1.1.4'

loop_
_geom_angle_atom_site_label_1
_geom_angle_atom_site_label_2
_geom_angle_atom_site_label_3
_geom_angle
C7 N1 C6 110.18(9)
C7 N1 C11 123.09(10)
C6 N1 C11 126.62(10)
C7 N2 C1 110.34(9)
C7 N2 C8 123.32(11)
C1 N2 C8 126.34(11)
C2 C1 N2 131.74(11)
C2 C1 C6 121.46(11)
N2 C1 C6 106.80(10)
C1 C2 C3 117.56(13)
C1 C2 H2 119.0(10)
C3 C2 H2 123.4(10)
C2 C3 C4 121.16(13)
C2 C3 H3 120.6(11)
C4 C3 H3 118.2(11)
C3 C4 C5 121.56(14)
C3 C4 H4 119.7(10)
C5 C4 H4 118.6(10)
C6 C5 C4 117.22(13)
C6 C5 H5 120.5(10)
C4 C5 H5 122.3(10)
C5 C6 N1 132.12(11)
C5 C6 C1 121.03(11)
N1 C6 C1 106.85(10)
O1 C7 N2 126.95(12)
O1 C7 N1 127.23(12)
N2 C7 N1 105.82(10)
N2 C8 C9 111.93(11)
N2 C8 H8A 108.6(11)
C9 C8 H8A 108.8(11)
N2 C8 H8B 105.8(10)
C9 C8 H8B 111.9(11)
H8A C8 H8B 109.7(15)
C10 C9 C8 179.48(16)
C9 C10 H10 178.1(14)
N1 C11 C12 113.05(10)
N1 C11 H11A 107.8(9)
C12 C11 H11A 108.8(9)
N1 C11 H11B 107.1(10)
C12 C11 H11B 108.2(9)
H11A C11 H11B 112.0(13)
C17 C12 C13 118.52(13)
C17 C12 C11 121.19(12)
C13 C12 C11 120.28(12)
C12 C13 C14 120.50(15)
C12 C13 H13 119.1(10)
C14 C13 H13 120.4(10)
C15 C14 C13 120.41(16)
C15 C14 H14 119.1(14)
C13 C14 H14 120.5(14)
C16 C15 C14 119.46(16)
C16 C15 H15 120.9(11)
C14 C15 H15 119.6(11)
C15 C16 C17 120.33(16)
C15 C16 H16 119.8(12)
C17 C16 H16 119.8(12)
C12 C17 C16 120.78(15)
C12 C17 H17 119.1(11)
C16 C17 H17 120.1(11)

loop_
_geom_bond_atom_site_label_1
_geom_bond_atom_site_label_2
_geom_bond_distance
O1 C7 1.2163(15)
N1 C7 1.3823(16)
N1 C6 1.3869(15)
N1 C11 1.4632(15)
N2 C7 1.3775(16)
N2 C1 1.3875(15)
N2 C8 1.4525(16)
C1 C2 1.3737(17)
C1 C6 1.3985(16)
C2 C3 1.383(2)
C2 H2 0.959(17)
C3 C4 1.384(2)
C3 H3 0.982(18)
C4 C5 1.388(2)
C4 H4 0.983(17)
C5 C6 1.3793(17)
C5 H5 0.986(17)
C8 C9 1.4610(19)
C8 H8A 1.01(2)
C8 H8B 1.004(18)
C9 C10 1.166(2)
C10 H10 0.95(2)
C11 C12 1.5076(17)
C11 H11A 1.042(17)
C11 H11B 0.995(18)
C12 C17 1.3761(18)
C12 C13 1.3771(19)
C13 C14 1.381(2)
C13 H13 1.008(19)
C14 C15 1.369(3)
C14 H14 0.94(2)
C15 C16 1.366(3)
C15 H15 0.94(2)
C16 C17 1.379(2)
C16 H16 0.99(2)
C17 H17 1.00(2)

loop_
_geom_contact_atom_site_label_1
_geom_contact_atom_site_label_2
_geom_contact_distance
_geom_contact_site_symmetry_2
_geom_contact_publ_flag
O1 H8B 2.492(18) . yes
O1 H11B 2.607(16) . yes
O1 H13 2.760(18) . yes
O1 H16 2.568(18) 1_565 yes
C2 C9 3.5265(19) . yes
C7 C13 3.5805(19) . yes
C9 C1 3.5236(18) 2_555 yes
C10 N2 3.4291(19) 2_555 yes
C10 C8 3.385(2) 2_555 yes
C10 C14 3.512(3) 4_575 yes
C11 C13 3.495(2) 3_666 yes
C14 C14 3.543(2) 3_566 yes
C4 H10 2.84(3) 1_545 yes
C5 H11A 2.897(16) . yes
C5 H10 2.93(3) 1_545 yes
C8 H2 2.947(16) . yes
C10 H8A 2.874(18) 2_555 yes
C10 H14 2.95(2) 4_575 yes
C10 H11A 2.895(17) 2_655 yes
C11 H5 2.998(16) . yes
C13 H14 2.964(17) 3_566 yes
H3 O1 2.542(18) 4_575 yes
H5 H11A 2.46(2) . yes
H11A H17 2.38(2) . yes
H11B H13 2.45(2) . yes

loop_
_geom_hbond_atom_site_label_D
_geom_hbond_atom_site_label_H
_geom_hbond_atom_site_label_A
_geom_hbond_site_symmetry_A
_geom_hbond_distance_DH
_geom_hbond_distance_HA
_geom_hbond_distance_DA
_geom_hbond_angle_DHA
_geom_hbond_publ_flag
C3 H3 O1 4_575 0.982(18) 2.542(18) 3.4997(18) 165.1(14) yes
C16 H16 O1 1_545 0.994(18) 2.568(18) 3.468(2) 150.6(14) yes
C17 H17 Cg2 2_645 1.00(2) 2.831(18) 3.6964(17) 144.6(15) yes

loop_
_geom_torsion_atom_site_label_1
_geom_torsion_atom_site_label_2
_geom_torsion_atom_site_label_3
_geom_torsion_atom_site_label_4
_geom_torsion
C7 N2 C1 C2 179.03(13)
C8 N2 C1 C2 -0.1(2)
C7 N2 C1 C6 -0.58(13)
C8 N2 C1 C6 -179.71(11)
N2 C1 C2 C3 -179.26(12)
C6 C1 C2 C3 0.29(18)
C1 C2 C3 C4 -0.4(2)
C2 C3 C4 C5 0.2(2)
C3 C4 C5 C6 0.2(2)
C4 C5 C6 N1 179.75(12)
C4 C5 C6 C1 -0.37(18)
C7 N1 C6 C5 -179.00(12)
C11 N1 C6 C5 -2.7(2)
C7 N1 C6 C1 1.11(13)
C11 N1 C6 C1 177.44(11)
C2 C1 C6 C5 0.12(17)
N2 C1 C6 C5 179.78(10)
C2 C1 C6 N1 -179.98(11)
N2 C1 C6 N1 -0.32(12)
C1 N2 C7 O1 -179.06(13)
C8 N2 C7 O1 0.1(2)
C1 N2 C7 N1 1.23(13)
C8 N2 C7 N1 -179.61(11)
C6 N1 C7 O1 178.85(13)
C11 N1 C7 O1 2.4(2)
C6 N1 C7 N2 -1.44(13)
C11 N1 C7 N2 -177.93(11)
C7 N2 C8 C9 107.51(15)
C1 N2 C8 C9 -73.46(18)
C7 N1 C11 C12 88.90(15)
C6 N1 C11 C12 -87.00(15)
N1 C11 C12 C17 99.61(15)
N1 C11 C12 C13 -81.60(15)
C17 C12 C13 C14 -0.6(2)
C11 C12 C13 C14 -179.46(13)
C12 C13 C14 C15 0.4(2)
C13 C14 C15 C16 0.1(3)
C14 C15 C16 C17 -0.5(3)
C13 C12 C17 C16 0.3(2)
C11 C12 C17 C16 179.09(14)
C15 C16 C17 C12 0.3(3)

_cod_database_fobs_code 2242753
